data_2107031
loop_
_publ_author_name
'Larbot, A.'
'Durand, J.'
'Vilminot, S.'
'Norbert, A.'

_publ_section_title
;
 Structure d'un Phosphate Acide de Potassium, K2 H5 ((P O4), (P2 O7))
;
_journal_name_full 'Acta Crystallographica B (24,1968-38,1982)'
_journal_page_first 1023
_journal_page_last 1027
_journal_volume 37
_journal_year 1981
_chemical_formula_sum 'H5 K2 O11 P3'
_chemical_name_systematic 'K2 H5 (P O4) (P2 O7)'
_space_group_IT_number 15
_symmetry_space_group_name_Hall '-C 2yc'
_symmetry_space_group_name_H-M 'C 1 2/c 1'
_cell_angle_alpha 90
_cell_angle_beta 99.85
_cell_angle_gamma 90
_cell_formula_units_Z 8
_cell_length_a 31.272
_cell_length_b 7.428
_cell_length_c 9.253
_cell_volume 2117.681
_citation_journal_id_ASTM ACBCAR
_cod_data_source_file Larbot_ACBCAR_1981_1409.cif
_cod_data_source_block H5K2O11P3
_cod_database_code 2107031

loop_
_symmetry_equiv_pos_as_xyz
x,y,z
-x,y,-z+1/2
-x,-y,-z
x,-y,z-1/2
x+1/2,y+1/2,z
-x+1/2,y+1/2,-z+1/2
-x+1/2,-y+1/2,-z
x+1/2,-y+1/2,z-1/2

loop_
_atom_site_label
_atom_site_type_symbol
_atom_site_fract_x
_atom_site_fract_y
_atom_site_fract_z
_atom_site_occupancy
_atom_site_U_iso_or_equiv
O1 O-2 0.3059 0.8051 0.21 1 0.0
H5 H+1 0.909 0.775 0.217 1 0.0
K2 K+1 0 0.4981 0.25 1 0.0
O6 O-2 0.0699 0.2921 0.1793 1 0.0
H2 H+1 0.217 0.454 0.994 1 0.0
O7 O-2 0.069 0.2742 0.9082 1 0.0
P3 P+5 0.0874 0.709 0.0529 1 0.0
O11 O-2 0.1055 0.8094 0.1965 1 0.0
H1 H+1 0.225 0.694 0.144 1 0.0
O5 O-2 0.1394 0.2226 0.0807 1 0.0
O10 O-2 0.1044 0.8195 0.9341 1 0.0
O3 O-2 0.2239 0.554 0.1458 1 0.0
O8 O-2 0.1093 0.5188 0.0585 1 0.0
K3 K+1 0 0 0 1 0.0
O9 O-2 0.04 0.6811 0.0243 1 0.0
O2 O-2 0.2291 0.8936 0.1413 1 0.0
P1 P+5 0.2757 0.9559 0.2058 1 0.0
O4 O-2 0.2859 0.1123 0.1019 1 0.0
H4 H+1 0.091 0.225 0.333 1 0.0
P2 P+5 0.0956 0.3172 0.0568 1 0.0
H3 H+1 0.338 0.756 0.332 1 0.0
K1 K+1 0.677 0.5328 0.8764 1 0.0
